data_4111246
loop_
_publ_author_name
'Anand Sundararaman'
'Krishnan Venkatasubbaiah'
'Maria Victor'
'Lev N. Zakharov'
'Arnold L. Rheingold'
'Frieder J\"akle'

_publ_section_title
;
 Electronic Communication and Negative Binding Cooperativity in
 Diborylated Bithiophenes
;
_journal_name_full 'Journal of the American Chemical Society'
_journal_page_first 16554
_journal_page_last 16565
_journal_paper_doi 10.1021/ja064396b
_journal_volume 128
_journal_year 2006
_chemical_formula_sum 'C53 H28 B2 F20 S2'
_chemical_formula_weight 1130.49
_chemical_name_systematic
; 
 ? 
;
_space_group_IT_number 2
_symmetry_cell_setting triclinic
_symmetry_space_group_name_Hall '-P 1'
_symmetry_space_group_name_H-M 'P -1'
_atom_sites_solution_hydrogens geom
_atom_sites_solution_primary direct
_atom_sites_solution_secondary difmap
_audit_creation_method SHELXL-97
_cell_angle_alpha 93.157(2)
_cell_angle_beta 105.488(2)
_cell_angle_gamma 93.159(2)
_cell_formula_units_Z 1
_cell_length_a 7.6711(8)
_cell_length_b 11.9741(12)
_cell_length_c 13.8819(13)
_cell_measurement_temperature 218(2)
_cell_volume 1223.7(2)
_computing_structure_refinement 'SHELXL-97 (Sheldrick, 1997)'
_computing_structure_solution 'SHELXS-97 (Sheldrick, 1990)'
_diffrn_ambient_temperature 218(2)
_diffrn_measured_fraction_theta_full 0.996
_diffrn_measured_fraction_theta_max 0.996
_diffrn_radiation_monochromator graphite
_diffrn_radiation_source 'fine-focus sealed tube'
_diffrn_radiation_type MoK\a
_diffrn_radiation_wavelength 0.71073
_diffrn_reflns_av_R_equivalents 0.0226
_diffrn_reflns_av_sigmaI/netI 0.0390
_diffrn_reflns_limit_h_max 9
_diffrn_reflns_limit_h_min -9
_diffrn_reflns_limit_k_max 14
_diffrn_reflns_limit_k_min -13
_diffrn_reflns_limit_l_max 16
_diffrn_reflns_limit_l_min -16
_diffrn_reflns_number 7447
_diffrn_reflns_theta_full 25.00
_diffrn_reflns_theta_max 25.00
_diffrn_reflns_theta_min 1.53
_exptl_absorpt_coefficient_mu 0.223
_exptl_absorpt_correction_T_max 1.000
_exptl_absorpt_correction_T_min 0.789
_exptl_absorpt_correction_type multi-scan
_exptl_absorpt_process_details SADABS
_exptl_crystal_colour Yellow
_exptl_crystal_density_diffrn 1.534
_exptl_crystal_description Block
_exptl_crystal_F_000 568
_exptl_crystal_size_max 0.25
_exptl_crystal_size_mid 0.12
_exptl_crystal_size_min 0.10
_refine_diff_density_max 0.337
_refine_diff_density_min -0.196
_refine_diff_density_rms 0.052
_refine_ls_extinction_method none
_refine_ls_goodness_of_fit_ref 1.059
_refine_ls_hydrogen_treatment noref
_refine_ls_matrix_type full
_refine_ls_number_parameters 389
_refine_ls_number_reflns 4294
_refine_ls_number_restraints 18
_refine_ls_restrained_S_all 1.069
_refine_ls_R_factor_all 0.0575
_refine_ls_R_factor_gt 0.0459
_refine_ls_shift/su_max 0.001
_refine_ls_shift/su_mean 0.000
_refine_ls_structure_factor_coef Fsqd
_refine_ls_weighting_details 'calc w=1/[\s^2^(Fo^2^)+(0.0901P)^2^+0.0000P] where P=(Fo^2^+2Fc^2^)/3'
_refine_ls_weighting_scheme calc
_refine_ls_wR_factor_gt 0.1352
_refine_ls_wR_factor_ref 0.1427
_reflns_number_gt 3377
_reflns_number_total 4294
_reflns_threshold_expression >2sigma(I)
_cod_data_source_file ja064396bsi20060621_110315.cif
_cod_data_source_block fjak6
_cod_database_code 4111246

loop_
_symmetry_equiv_pos_as_xyz
'x, y, z'
'-x, -y, -z'

loop_
_atom_site_label
_atom_site_type_symbol
_atom_site_fract_x
_atom_site_fract_y
_atom_site_fract_z
_atom_site_U_iso_or_equiv
_atom_site_adp_type
_atom_site_occupancy
_atom_site_symmetry_multiplicity
_atom_site_calc_flag
_atom_site_refinement_flags
_atom_site_disorder_assembly
_atom_site_disorder_group
S1 S 0.04574(8) 0.84107(4) 0.43223(4) 0.0441(2) Uani 1 1 d . . .
B1 B 0.0245(3) 0.7460(2) 0.24044(17) 0.0423(6) Uani 1 1 d . . .
F1 F 0.3407(2) 0.62173(14) 0.26945(13) 0.0794(5) Uani 1 1 d . . .
F2 F 0.3877(3) 0.42835(18) 0.35836(18) 0.1193(8) Uani 1 1 d . . .
F3 F 0.1187(3) 0.33014(16) 0.42301(16) 0.1151(8) Uani 1 1 d . . .
F4 F -0.1936(3) 0.42920(15) 0.40283(13) 0.0957(6) Uani 1 1 d . . .
F5 F -0.2410(2) 0.62285(15) 0.31551(13) 0.0785(5) Uani 1 1 d . . .
F6 F -0.14276(19) 0.57069(10) 0.08836(9) 0.0572(4) Uani 1 1 d . . .
F7 F -0.1743(2) 0.57537(13) -0.10636(10) 0.0732(5) Uani 1 1 d . . .
F8 F -0.0357(2) 0.75585(15) -0.17900(9) 0.0799(5) Uani 1 1 d . . .
F9 F 0.1393(2) 0.93062(12) -0.05124(10) 0.0644(4) Uani 1 1 d . . .
F10 F 0.18111(19) 0.92599(11) 0.14371(9) 0.0564(4) Uani 1 1 d . . .
C1 C -0.0056(3) 0.97581(17) 0.45033(15) 0.0414(5) Uani 1 1 d . . .
C2 C -0.0541(3) 1.02524(19) 0.36104(15) 0.0498(6) Uani 1 1 d . . .
H2A H -0.0884 1.0993 0.3555 0.060 Uiso 1 1 calc R . .
C3 C -0.0471(3) 0.95433(18) 0.27968(15) 0.0481(5) Uani 1 1 d . . .
H3A H -0.0754 0.9765 0.2137 0.058 Uiso 1 1 calc R . .
C4 C 0.0051(3) 0.84839(18) 0.30391(14) 0.0430(5) Uani 1 1 d . . .
C5 C 0.0511(3) 0.63067(17) 0.29029(14) 0.0450(5) Uani 1 1 d . . .
C6 C 0.2059(4) 0.5764(2) 0.30291(17) 0.0560(6) Uani 1 1 d . . .
C7 C 0.2321(4) 0.4764(2) 0.3477(2) 0.0732(8) Uani 1 1 d . . .
C8 C 0.0971(5) 0.4277(2) 0.3801(2) 0.0728(8) Uani 1 1 d . . .
C9 C -0.0611(4) 0.4774(2) 0.36926(18) 0.0666(7) Uani 1 1 d . . .
C10 C -0.0814(3) 0.5771(2) 0.32563(17) 0.0545(6) Uani 1 1 d . . .
C11 C 0.0163(3) 0.74961(17) 0.12603(14) 0.0412(5) Uani 1 1 d . . .
C12 C -0.0695(3) 0.66144(18) 0.05696(15) 0.0446(5) Uani 1 1 d . . .
C13 C -0.0880(3) 0.6623(2) -0.04389(16) 0.0520(6) Uani 1 1 d . . .
C14 C -0.0189(3) 0.7532(2) -0.08046(15) 0.0539(6) Uani 1 1 d . . .
C15 C 0.0698(3) 0.8420(2) -0.01577(16) 0.0493(5) Uani 1 1 d . . .
C16 C 0.0866(3) 0.83845(18) 0.08455(15) 0.0426(5) Uani 1 1 d . . .
C17 C 0.5469(4) 0.8478(2) -0.0363(3) 0.0729(8) Uani 0.795(6) 1 d PD A 1
H17A H 0.5868 0.9145 -0.0591 0.087 Uiso 0.795(6) 1 calc PR A 1
C18 C 0.5640(5) 0.8417(3) 0.0637(3) 0.0734(12) Uani 0.795(6) 1 d PD A 1
H18A H 0.6126 0.9048 0.1081 0.088 Uiso 0.795(6) 1 calc PR A 1
C19 C 0.5122(5) 0.7466(4) 0.1001(3) 0.0992(12) Uani 0.795(6) 1 d PD A 1
H19A H 0.5249 0.7423 0.1690 0.119 Uiso 0.795(6) 1 calc PR A 1
C20 C 0.4381(6) 0.6538(4) 0.0308(5) 0.0897(16) Uani 0.795(6) 1 d PD A 1
H20A H 0.4008 0.5864 0.0534 0.108 Uiso 0.795(6) 1 calc PR A 1
C21 C 0.4213(4) 0.6622(3) -0.0671(4) 0.0911(11) Uani 0.795(6) 1 d PD A 1
H21A H 0.3726 0.6000 -0.1125 0.109 Uiso 0.795(6) 1 calc PR A 1
C22 C 0.4745(5) 0.7609(4) -0.1029(3) 0.0741(13) Uani 0.795(6) 1 d PD A 1
C23 C 0.4549(8) 0.7671(5) -0.2113(4) 0.147(2) Uani 0.795(6) 1 d PD A 1
H23A H 0.4982 0.8412 -0.2235 0.221 Uiso 0.795(6) 1 calc PR A 1
H23B H 0.3282 0.7528 -0.2479 0.221 Uiso 0.795(6) 1 calc PR A 1
H23C H 0.5255 0.7113 -0.2336 0.221 Uiso 0.795(6) 1 calc PR A 1
C17A C 0.5469(4) 0.8478(2) -0.0363(3) 0.0729(8) Uani 0.205(6) 1 d PD A 2
H17B H 0.5898 0.9130 0.0063 0.087 Uiso 0.205(6) 1 calc PR A 2
C18A C 0.533(3) 0.8476(16) -0.1386(11) 0.109(7) Uani 0.205(6) 1 d PD A 2
H18B H 0.5854 0.9116 -0.1594 0.131 Uiso 0.205(6) 1 calc PR A 2
C19A C 0.4549(8) 0.7671(5) -0.2113(4) 0.147(2) Uani 0.205(6) 1 d PD A 2
H19B H 0.4294 0.7749 -0.2806 0.177 Uiso 0.205(6) 1 calc PR A 2
C20A C 0.417(3) 0.6683(17) -0.1659(12) 0.153(13) Uani 0.205(6) 1 d PD A 2
H20B H 0.3868 0.6014 -0.2073 0.183 Uiso 0.205(6) 1 calc PR A 2
C21A C 0.4213(4) 0.6622(3) -0.0671(4) 0.0911(11) Uani 0.205(6) 1 d PD A 2
H21B H 0.3736 0.5976 -0.0449 0.109 Uiso 0.205(6) 1 calc PR A 2
C22A C 0.4979(19) 0.7540(12) -0.0003(10) 0.101(8) Uani 0.205(6) 1 d PD A 2
C23A C 0.5122(5) 0.7466(4) 0.1001(3) 0.0992(12) Uani 0.205(6) 1 d PD A 2
H23D H 0.5681 0.8165 0.1369 0.149 Uiso 0.205(6) 1 calc PR A 2
H23E H 0.5862 0.6857 0.1246 0.149 Uiso 0.205(6) 1 calc PR A 2
H23F H 0.3923 0.7325 0.1095 0.149 Uiso 0.205(6) 1 calc PR A 2
C24 C 0.5160(9) -0.0507(7) 0.4775(11) 0.125(4) Uani 0.50 1 d PD . .
C25 C 0.4581(6) 0.0284(6) 0.4160(4) 0.1152(14) Uani 1 1 d D . .
C26 C 0.4242(10) 0.1343(7) 0.4460(7) 0.101(2) Uani 0.50 1 d PD . .
C27 C 0.4501(7) 0.1615(5) 0.5496(7) 0.157(2) Uani 1 1 d D . .
C28 C 0.5056(12) 0.0878(14) 0.6198(7) 0.146(6) Uani 0.50 1 d PD . .

loop_
_atom_site_aniso_label
_atom_site_aniso_U_11
_atom_site_aniso_U_22
_atom_site_aniso_U_33
_atom_site_aniso_U_23
_atom_site_aniso_U_13
_atom_site_aniso_U_12
S1 0.0595(4) 0.0386(3) 0.0372(3) 0.0030(2) 0.0180(2) 0.0061(2)
B1 0.0417(13) 0.0431(14) 0.0432(12) -0.0010(10) 0.0152(10) -0.0015(11)
F1 0.0787(11) 0.0823(11) 0.0959(11) 0.0248(9) 0.0488(9) 0.0241(9)
F2 0.1368(18) 0.1061(15) 0.1456(18) 0.0553(14) 0.0693(15) 0.0740(14)
F3 0.183(2) 0.0674(12) 0.1121(15) 0.0480(11) 0.0565(15) 0.0309(13)
F4 0.1178(15) 0.0878(13) 0.0862(11) 0.0246(10) 0.0396(11) -0.0293(11)
F5 0.0620(10) 0.0887(12) 0.0907(11) 0.0236(9) 0.0287(8) -0.0007(8)
F6 0.0716(9) 0.0432(8) 0.0553(7) -0.0031(6) 0.0181(6) -0.0072(6)
F7 0.0905(11) 0.0706(10) 0.0500(7) -0.0207(7) 0.0105(7) -0.0011(8)
F8 0.0995(12) 0.1056(13) 0.0370(7) 0.0063(7) 0.0212(7) 0.0134(10)
F9 0.0758(10) 0.0685(9) 0.0574(8) 0.0233(7) 0.0289(7) 0.0061(7)
F10 0.0690(9) 0.0469(8) 0.0551(7) -0.0008(6) 0.0235(6) -0.0091(6)
C1 0.0476(12) 0.0383(11) 0.0403(10) 0.0003(8) 0.0162(9) 0.0012(9)
C2 0.0673(15) 0.0404(12) 0.0434(11) 0.0032(9) 0.0168(10) 0.0112(11)
C3 0.0605(14) 0.0467(13) 0.0378(10) 0.0047(9) 0.0136(10) 0.0069(11)
C4 0.0518(13) 0.0413(12) 0.0375(10) 0.0012(9) 0.0154(9) 0.0022(10)
C5 0.0595(14) 0.0408(12) 0.0366(10) -0.0007(9) 0.0174(10) 0.0006(10)
C6 0.0720(17) 0.0535(14) 0.0521(12) 0.0068(11) 0.0321(12) 0.0097(12)
C7 0.097(2) 0.0617(17) 0.0713(16) 0.0138(14) 0.0332(16) 0.0341(16)
C8 0.118(3) 0.0470(15) 0.0610(15) 0.0170(12) 0.0347(16) 0.0085(16)
C9 0.095(2) 0.0554(16) 0.0517(13) 0.0077(12) 0.0266(14) -0.0156(15)
C10 0.0626(16) 0.0530(14) 0.0483(12) 0.0049(10) 0.0165(11) -0.0006(12)
C11 0.0469(12) 0.0386(11) 0.0410(10) 0.0019(9) 0.0161(9) 0.0076(9)
C12 0.0494(13) 0.0393(12) 0.0471(11) 0.0002(9) 0.0164(10) 0.0060(10)
C13 0.0555(14) 0.0550(14) 0.0433(11) -0.0093(10) 0.0114(10) 0.0078(11)
C14 0.0602(15) 0.0697(16) 0.0348(10) 0.0054(10) 0.0152(10) 0.0174(12)
C15 0.0521(13) 0.0532(14) 0.0483(11) 0.0123(10) 0.0199(10) 0.0122(11)
C16 0.0453(12) 0.0416(12) 0.0429(10) 0.0005(9) 0.0151(9) 0.0054(10)
C17 0.0609(17) 0.0538(17) 0.105(2) 0.0125(16) 0.0231(16) 0.0050(14)
C18 0.058(2) 0.071(3) 0.085(3) -0.008(2) 0.0110(19) 0.0066(18)
C19 0.067(2) 0.144(4) 0.099(2) 0.039(3) 0.0327(19) 0.040(2)
C20 0.070(3) 0.061(3) 0.148(5) 0.029(3) 0.042(3) 0.005(2)
C21 0.070(2) 0.060(2) 0.139(3) -0.014(2) 0.026(2) -0.0026(16)
C22 0.065(2) 0.084(3) 0.074(2) 0.000(2) 0.0190(18) 0.020(2)
C23 0.164(5) 0.189(6) 0.096(3) 0.010(4) 0.041(3) 0.044(5)
C17A 0.0609(17) 0.0538(17) 0.105(2) 0.0125(16) 0.0231(16) 0.0050(14)
C18A 0.137(18) 0.099(15) 0.096(13) -0.007(11) 0.046(12) -0.010(12)
C19A 0.164(5) 0.189(6) 0.096(3) 0.010(4) 0.041(3) 0.044(5)
C20A 0.095(15) 0.22(3) 0.13(2) -0.08(2) 0.005(14) 0.050(18)
C21A 0.070(2) 0.060(2) 0.139(3) -0.014(2) 0.026(2) -0.0026(16)
C22A 0.060(10) 0.15(2) 0.100(13) 0.011(14) 0.026(9) 0.043(12)
C23A 0.067(2) 0.144(4) 0.099(2) 0.039(3) 0.0327(19) 0.040(2)
C24 0.039(4) 0.079(5) 0.255(14) 0.002(7) 0.039(6) -0.006(4)
C25 0.070(2) 0.152(5) 0.121(4) 0.027(4) 0.019(2) -0.003(3)
C26 0.080(5) 0.092(6) 0.118(6) -0.001(5) 0.006(4) 0.021(4)
C27 0.077(3) 0.125(4) 0.266(8) -0.035(5) 0.054(4) 0.000(3)
C28 0.068(6) 0.271(18) 0.088(5) -0.013(8) 0.018(4) -0.044(8)

loop_
_atom_type_symbol
_atom_type_description
_atom_type_scat_dispersion_real
_atom_type_scat_dispersion_imag
_atom_type_scat_source
C C 0.0033 0.0016 'International Tables Vol C Tables 4.2.6.8 and 6.1.1.4'
H H 0.0000 0.0000 'International Tables Vol C Tables 4.2.6.8 and 6.1.1.4'
B B 0.0013 0.0007 'International Tables Vol C Tables 4.2.6.8 and 6.1.1.4'
F F 0.0171 0.0103 'International Tables Vol C Tables 4.2.6.8 and 6.1.1.4'
S S 0.1246 0.1234 'International Tables Vol C Tables 4.2.6.8 and 6.1.1.4'

loop_
_geom_angle_atom_site_label_1
_geom_angle_atom_site_label_2
_geom_angle_atom_site_label_3
_geom_angle
_geom_angle_site_symmetry_1
_geom_angle_site_symmetry_3
C1 S1 C4 93.17(10) . .
C4 B1 C11 122.5(2) . .
C4 B1 C5 118.63(18) . .
C11 B1 C5 118.88(18) . .
C2 C1 C1 128.3(3) . 2_576
C2 C1 S1 110.87(15) . .
C1 C1 S1 120.8(2) 2_576 .
C1 C2 C3 112.9(2) . .
C4 C3 C2 114.39(19) . .
C3 C4 B1 132.09(19) . .
C3 C4 S1 108.65(15) . .
B1 C4 S1 119.23(16) . .
C6 C5 C10 114.6(2) . .
C6 C5 B1 123.0(2) . .
C10 C5 B1 122.4(2) . .
F1 C6 C5 118.6(2) . .
F1 C6 C7 117.8(2) . .
C5 C6 C7 123.6(2) . .
F2 C7 C8 120.5(3) . .
F2 C7 C6 120.4(3) . .
C8 C7 C6 119.1(3) . .
F3 C8 C7 120.2(3) . .
F3 C8 C9 119.7(3) . .
C7 C8 C9 120.2(3) . .
F4 C9 C8 119.8(3) . .
F4 C9 C10 121.1(3) . .
C8 C9 C10 119.2(3) . .
F5 C10 C9 117.2(2) . .
F5 C10 C5 119.4(2) . .
C9 C10 C5 123.4(3) . .
C16 C11 C12 114.34(18) . .
C16 C11 B1 124.64(18) . .
C12 C11 B1 121.00(19) . .
F6 C12 C13 116.75(19) . .
F6 C12 C11 119.74(18) . .
C13 C12 C11 123.5(2) . .
F7 C13 C14 120.1(2) . .
F7 C13 C12 120.5(2) . .
C14 C13 C12 119.4(2) . .
F8 C14 C13 120.4(2) . .
F8 C14 C15 119.9(2) . .
C13 C14 C15 119.8(2) . .
F9 C15 C16 120.7(2) . .
F9 C15 C14 119.90(19) . .
C16 C15 C14 119.4(2) . .
F10 C16 C15 116.18(19) . .
F10 C16 C11 120.24(18) . .
C15 C16 C11 123.5(2) . .
C22 C17 C18 121.6(3) . .
C19 C18 C17 121.2(4) . .
C18 C19 C20 117.7(4) . .
C21 C20 C19 120.0(4) . .
C20 C21 C22 121.4(4) . .
C17 C22 C21 118.1(4) . .
C17 C22 C23 121.9(4) . .
C21 C22 C23 120.0(4) . .
C25 C24 C28 68.6(11) . 2_656
C25 C24 C24 64.1(8) . 2_656
C28 C24 C24 132.7(17) 2_656 2_656
C25 C24 C27 126.8(12) . 2_656
C28 C24 C27 58.1(8) 2_656 2_656
C24 C24 C27 168.9(18) 2_656 2_656
C25 C24 C25 119.5(7) . 2_656
C28 C24 C25 171.6(12) 2_656 2_656
C24 C24 C25 55.5(9) 2_656 2_656
C27 C24 C25 113.6(10) 2_656 2_656
C25 C24 C26 174.9(11) . 2_656
C28 C24 C26 116.2(10) 2_656 2_656
C24 C24 C26 111.1(16) 2_656 2_656
C27 C24 C26 58.0(6) 2_656 2_656
C25 C24 C26 55.6(7) 2_656 2_656
C24 C25 C26 124.6(9) . .
C24 C25 C24 60.5(7) . 2_656
C26 C25 C24 64.2(6) . 2_656
C24 C25 C28 56.8(7) . 2_656
C26 C25 C28 178.6(6) . 2_656
C24 C25 C28 117.3(7) 2_656 2_656
C25 C26 C27 118.3(7) . .
C25 C26 C24 60.3(6) . 2_656
C27 C26 C24 58.0(6) . 2_656
C28 C27 C24 58.9(8) . 2_656
C28 C27 C26 122.9(8) . .
C24 C27 C26 63.9(7) 2_656 .
C27 C28 C24 62.9(6) . 2_656
C27 C28 C25 117.4(8) . 2_656
C24 C28 C25 54.5(7) 2_656 2_656

loop_
_geom_bond_atom_site_label_1
_geom_bond_atom_site_label_2
_geom_bond_distance
_geom_bond_site_symmetry_2
S1 C1 1.703(2) .
S1 C4 1.732(2) .
B1 C4 1.507(3) .
B1 C11 1.576(3) .
B1 C5 1.578(3) .
F1 C6 1.342(3) .
F2 C7 1.330(3) .
F3 C8 1.339(3) .
F4 C9 1.343(3) .
F5 C10 1.345(3) .
F6 C12 1.342(3) .
F7 C13 1.338(3) .
F8 C14 1.342(2) .
F9 C15 1.337(3) .
F10 C16 1.343(2) .
C1 C2 1.372(3) .
C1 C1 1.445(4) 2_576
C2 C3 1.390(3) .
C3 C4 1.383(3) .
C5 C6 1.360(3) .
C5 C10 1.384(3) .
C6 C7 1.380(4) .
C7 C8 1.351(4) .
C8 C9 1.358(4) .
C9 C10 1.365(4) .
C11 C16 1.387(3) .
C11 C12 1.394(3) .
C12 C13 1.370(3) .
C13 C14 1.366(4) .
C14 C15 1.375(3) .
C15 C16 1.367(3) .
C17 C22 1.343(5) .
C17 C18 1.365(5) .
C18 C19 1.353(5) .
C19 C20 1.416(6) .
C20 C21 1.339(6) .
C21 C22 1.388(5) .
C22 C23 1.478(6) .
C24 C25 1.326(11) .
C24 C28 1.362(17) 2_656
C24 C27 1.415(9) 2_656
C24 C25 1.446(14) 2_656
C25 C26 1.374(9) .
C26 C27 1.416(10) .
C27 C28 1.351(12) .
C28 C25 1.516(15) 2_656
